data_7128956
loop_
_publ_author_name
'Wu, Pingfan'
'Li, Jincheng'
'Xiao, Zicheng'
'Zhao, Yanchao'
'Wang, Yu'
'Xiao, Bowen'
'Huang, Bo'

_publ_section_title
;
 Ir-based electrocatalysts promoted by TME-substituted
 polyoxovanadate-derived vanadium carbide for efficient hydrogen evolution
 and oxygen evolution.
;
_journal_issue 80
_journal_name_full 'Chemical communications (Cambridge, England)'
_journal_page_first 10395
_journal_page_last 10398
_journal_paper_doi 10.1039/d1cc03559b
_journal_volume 57
_journal_year 2021
_chemical_formula_moiety 'C10 H18 Na2 O25 V6, 2(H2 O)'
_chemical_formula_sum 'C10 H22 Na2 O27 V6'
_chemical_formula_weight 925.89
_space_group_crystal_system triclinic
_space_group_IT_number 2
_space_group_name_Hall '-P 1'
_space_group_name_H-M_alt 'P -1'
_atom_sites_solution_hydrogens mixed
_atom_sites_solution_primary iterative
_audit_creation_date 2021-05-18
_audit_creation_method
;
Olex2 1.2
(compiled 2018.05.29 svn.r3508 for OlexSys, GUI svn.r5506)
;
_audit_update_record
;
2021-06-29 deposited with the CCDC.	2021-09-13 downloaded from the CCDC.
;
_cell_angle_alpha 105.368(5)
_cell_angle_beta 101.641(6)
_cell_angle_gamma 94.300(6)
_cell_formula_units_Z 1
_cell_length_a 8.4801(13)
_cell_length_b 8.4744(13)
_cell_length_c 10.9285(17)
_cell_measurement_reflns_used 7283
_cell_measurement_temperature 193(2)
_cell_measurement_theta_max 60.683
_cell_measurement_theta_min 6.202
_cell_volume 734.8(2)
_computing_cell_refinement 'SAINT V8.40A (Bruker, 2016)'
_computing_data_collection 'SAINT V8.40A (Bruker, 2016)'
_computing_data_reduction 'SAINT V8.40A (Bruker, 2016)'
_computing_molecular_graphics 'Olex2 (Dolomanov et al., 2009)'
_computing_publication_material 'Olex2 (Dolomanov et al., 2009)'
_computing_structure_refinement 'XL (Sheldrick, 2008)'
_computing_structure_solution 'olex2.solve (Bourhis et al., 2015)'
_diffrn_ambient_temperature 193.0
_diffrn_measured_fraction_theta_full 0.995
_diffrn_measured_fraction_theta_max 0.981
_diffrn_measurement_device_type 'Bruker smart apex 2'
_diffrn_measurement_method '\w scans'
_diffrn_radiation_type GaK\a
_diffrn_radiation_wavelength 1.34138
_diffrn_reflns_av_R_equivalents 0.0609
_diffrn_reflns_av_unetI/netI 0.0557
_diffrn_reflns_Laue_measured_fraction_full 0.995
_diffrn_reflns_Laue_measured_fraction_max 0.981
_diffrn_reflns_limit_h_max 10
_diffrn_reflns_limit_h_min -10
_diffrn_reflns_limit_k_max 11
_diffrn_reflns_limit_k_min -10
_diffrn_reflns_limit_l_max 14
_diffrn_reflns_limit_l_min -14
_diffrn_reflns_number 10169
_diffrn_reflns_point_group_measured_fraction_full 0.995
_diffrn_reflns_point_group_measured_fraction_max 0.981
_diffrn_reflns_theta_full 53.594
_diffrn_reflns_theta_max 60.813
_diffrn_reflns_theta_min 6.202
_exptl_absorpt_coefficient_mu 11.062
_exptl_absorpt_correction_T_max 0.7519
_exptl_absorpt_correction_T_min 0.5261
_exptl_absorpt_correction_type multi-scan
_exptl_absorpt_process_details
;
SADABS-2016/2 (Bruker,2016/2) was used for absorption correction.
wR2(int) was 0.1630 before and 0.0850 after correction.
The Ratio of minimum to maximum transmission is 0.6997.
The \l/2 correction factor is Not present.
;
_exptl_crystal_colour orange
_exptl_crystal_density_diffrn 2.092
_exptl_crystal_description block
_exptl_crystal_F_000 458
_exptl_crystal_size_max 0.25
_exptl_crystal_size_mid 0.20
_exptl_crystal_size_min 0.12
_refine_diff_density_max 1.596
_refine_diff_density_min -0.867
_refine_diff_density_rms 0.133
_refine_ls_extinction_method none
_refine_ls_goodness_of_fit_ref 1.122
_refine_ls_hydrogen_treatment constr
_refine_ls_matrix_type full
_refine_ls_number_parameters 209
_refine_ls_number_reflns 3314
_refine_ls_number_restraints 0
_refine_ls_restrained_S_all 1.122
_refine_ls_R_factor_all 0.0537
_refine_ls_R_factor_gt 0.0502
_refine_ls_shift/su_max 0.001
_refine_ls_shift/su_mean 0.000
_refine_ls_structure_factor_coef Fsqd
_refine_ls_weighting_details 'w=1/[\s^2^(Fo^2^)+(0.0832P)^2^+0.8228P] where P=(Fo^2^+2Fc^2^)/3'
_refine_ls_weighting_scheme calc
_refine_ls_wR_factor_gt 0.1449
_refine_ls_wR_factor_ref 0.1486
_reflns_Friedel_coverage 0.000
_reflns_number_gt 2973
_reflns_number_total 3314
_reflns_threshold_expression 'I > 2\s(I)'
_cod_data_source_file d1cc03559b2.cif
_cod_data_source_block 20210512chen_czpz0108_0m
_cod_depositor_comments 'Adding full bibliography for 7128956.cif.'
_cod_database_code 7128956
_shelx_shelxl_version_number 2014/7
_shelx_space_group_comment
;
The symmetry employed for this shelxl refinement is uniquely defined
by the following loop, which should always be used as a source of
symmetry information in preference to the above space-group names.
They are only intended as comments.
;
_olex2_refinement_description
;
1. Fixed Uiso
 At 1.2 times of:
  All C(H,H) groups
 At 1.5 times of:
  All C(H,H,H) groups, All O(H,H) groups
2.a Free rotating group:
 O1(H1A,H1B)
2.b Secondary CH2 refined with riding coordinates:
 C16(H16A,H16B), C19(H19A,H19B), C26(H26A,H26B)
2.c Idealised Me refined as rotating group:
 C5(H5A,H5B,H5C)
;
_olex2_submission_special_instructions 'No special instructions were received'

loop_
_space_group_symop_operation_xyz
'x, y, z'
'-x, -y, -z'

loop_
_atom_site_label
_atom_site_type_symbol
_atom_site_fract_x
_atom_site_fract_y
_atom_site_fract_z
_atom_site_U_iso_or_equiv
_atom_site_adp_type
_atom_site_occupancy
_atom_site_site_symmetry_order
_atom_site_calc_flag
_atom_site_refinement_flags_posn
_atom_site_refinement_flags_adp
_atom_site_refinement_flags_occupancy
_atom_site_disorder_assembly
_atom_site_disorder_group
V1 V 0.53890(7) 1.14621(7) -0.13825(5) 0.02126(18) Uani 1 1 d . . . . .
V2 V 0.59323(7) 0.79343(7) -0.13152(5) 0.02213(18) Uani 1 1 d . . . . .
V3 V 0.74789(7) 1.12226(7) 0.11365(5) 0.02195(18) Uani 1 1 d . . . . .
O5 O 0.7318(3) 1.2219(3) -0.0125(2) 0.0240(5) Uani 1 1 d . . . . .
O6 O 0.5491(3) 1.2576(3) -0.2347(3) 0.0289(6) Uani 1 1 d . . . . .
O7 O 0.5685(3) 0.7009(3) 0.0128(2) 0.0209(5) Uani 1 1 d . . . . .
O8 O 0.7983(3) 0.9188(3) -0.0018(2) 0.0217(5) Uani 1 1 d . . . . .
O10 O 0.6905(3) 0.9635(3) 0.2168(2) 0.0228(5) Uani 1 1 d . . . . .
O11 O 0.3786(3) 0.7384(3) -0.2051(2) 0.0256(5) Uani 1 1 d . . . . .
O12 O 0.6121(3) 0.9580(3) -0.2152(2) 0.0259(5) Uani 1 1 d . . . . .
O13 O 0.6714(3) 0.6479(3) -0.2151(2) 0.0291(6) Uani 1 1 d . . . . .
O14 O 0.9286(3) 1.1908(3) 0.2016(3) 0.0301(6) Uani 1 1 d . . . . .
O15 O 0.5000 1.0000 0.0000 0.0197(7) Uani 1 2 d S T P . .
C16 C 0.8114(5) 0.8645(4) 0.2566(3) 0.0266(7) Uani 1 1 d . . . . .
H16A H 0.7722 0.8053 0.3139 0.032 Uiso 1 1 calc R . . . .
H16B H 0.9126 0.9381 0.3078 0.032 Uiso 1 1 calc R . . . .
C19 C 0.9146(4) 0.8259(4) 0.0521(4) 0.0260(7) Uani 1 1 d . . . . .
H19A H 1.0150 0.9014 0.1027 0.031 Uiso 1 1 calc R . . . .
H19B H 0.9431 0.7428 -0.0198 0.031 Uiso 1 1 calc R . . . .
C26 C 0.6961(4) 0.6179(4) 0.0651(3) 0.0249(7) Uani 1 1 d . . . . .
H26A H 0.7225 0.5337 -0.0072 0.030 Uiso 1 1 calc R . . . .
H26B H 0.6577 0.5604 0.1237 0.030 Uiso 1 1 calc R . . . .
C2 C 0.8492(4) 0.7385(4) 0.1407(4) 0.0259(7) Uani 1 1 d . . . . .
C5 C 0.9803(5) 0.6417(5) 0.1931(4) 0.0357(9) Uani 1 1 d . . . . .
H5A H 1.0811 0.7171 0.2373 0.054 Uiso 1 1 calc GR . . . .
H5B H 1.0002 0.5551 0.1205 0.054 Uiso 1 1 calc GR . . . .
H5C H 0.9432 0.5911 0.2551 0.054 Uiso 1 1 calc GR . . . .
Na1 Na 0.5618(3) 1.3571(2) -0.41749(18) 0.0497(5) Uani 1 1 d . . . . .
O2 O 0.6606(4) 1.4965(4) -0.5611(3) 0.0424(7) Uani 1 1 d . . . . .
O3 O 0.7205(4) 1.1621(4) -0.5142(3) 0.0456(8) Uani 1 1 d . . . . .
O1 O 0.9587(5) 1.7101(5) -0.4665(3) 0.0574(9) Uani 1 1 d . . . . .
H1A H 1.0315 1.7300 -0.3937 0.086 Uiso 1 1 d G . . . .
H1B H 0.8826 1.7683 -0.4459 0.086 Uiso 1 1 d G . . . .
O0AA O 0.6806(5) 0.8733(4) -0.4521(3) 0.0539(9) Uani 1 1 d . . . . .

loop_
_atom_site_aniso_label
_atom_site_aniso_U_11
_atom_site_aniso_U_22
_atom_site_aniso_U_33
_atom_site_aniso_U_23
_atom_site_aniso_U_13
_atom_site_aniso_U_12
V1 0.0249(3) 0.0207(3) 0.0192(3) 0.0071(2) 0.0062(2) 0.0008(2)
V2 0.0276(3) 0.0194(3) 0.0173(3) 0.0014(2) 0.0056(2) 0.0033(2)
V3 0.0220(3) 0.0190(3) 0.0213(3) 0.0036(2) 0.0016(2) -0.0021(2)
O5 0.0212(12) 0.0222(11) 0.0289(13) 0.0090(10) 0.0056(10) -0.0007(9)
O6 0.0347(14) 0.0297(13) 0.0262(13) 0.0128(10) 0.0096(11) 0.0035(10)
O7 0.0230(12) 0.0174(10) 0.0216(11) 0.0049(9) 0.0050(9) 0.0006(9)
O8 0.0209(12) 0.0198(11) 0.0236(12) 0.0050(9) 0.0055(9) 0.0010(9)
O10 0.0252(12) 0.0224(11) 0.0182(11) 0.0046(9) 0.0016(9) 0.0014(9)
O11 0.0281(13) 0.0218(11) 0.0211(12) -0.0010(9) 0.0027(10) 0.0006(9)
O12 0.0326(14) 0.0263(12) 0.0212(12) 0.0077(10) 0.0096(10) 0.0055(10)
O13 0.0365(15) 0.0234(12) 0.0252(13) 0.0009(10) 0.0099(11) 0.0051(10)
O14 0.0238(13) 0.0309(13) 0.0300(14) 0.0058(11) -0.0004(10) -0.0026(10)
O15 0.0250(17) 0.0168(14) 0.0163(15) 0.0025(12) 0.0060(12) 0.0008(12)
C16 0.0316(19) 0.0249(16) 0.0221(16) 0.0062(13) 0.0032(14) 0.0061(14)
C19 0.0257(17) 0.0234(15) 0.0281(17) 0.0067(14) 0.0053(14) 0.0037(13)
C26 0.0274(17) 0.0191(14) 0.0277(17) 0.0064(13) 0.0058(14) 0.0033(13)
C2 0.0272(18) 0.0248(16) 0.0260(17) 0.0080(13) 0.0050(13) 0.0055(13)
C5 0.036(2) 0.036(2) 0.035(2) 0.0120(17) 0.0035(16) 0.0111(17)
Na1 0.0775(14) 0.0482(10) 0.0398(10) 0.0248(8) 0.0288(10) 0.0238(10)
O2 0.059(2) 0.0339(15) 0.0262(14) 0.0027(11) 0.0041(13) -0.0071(13)
O3 0.058(2) 0.0404(16) 0.0334(16) 0.0020(13) 0.0114(14) 0.0056(15)
O1 0.057(2) 0.065(2) 0.0366(18) 0.0047(16) -0.0018(16) -0.0038(18)
O0AA 0.082(3) 0.0440(18) 0.0370(17) 0.0059(14) 0.0268(18) 0.0039(17)

loop_
_atom_type_symbol
_atom_type_description
_atom_type_scat_dispersion_real
_atom_type_scat_dispersion_imag
_atom_type_scat_source
C C 0.0148 0.0070 'International Tables Vol C Tables 4.2.6.8 and 6.1.1.4'
H H 0.0000 0.0000 'International Tables Vol C Tables 4.2.6.8 and 6.1.1.4'
Na Na 0.1116 0.0924 'International Tables Vol C Tables 4.2.6.8 and 6.1.1.4'
O O 0.0412 0.0250 'International Tables Vol C Tables 4.2.6.8 and 6.1.1.4'
V V 0.2866 1.7327 'International Tables Vol C Tables 4.2.6.8 and 6.1.1.4'

loop_
_geom_angle_atom_site_label_1
_geom_angle_atom_site_label_2
_geom_angle_atom_site_label_3
_geom_angle
_geom_angle_site_symmetry_1
_geom_angle_site_symmetry_3
_geom_angle_publ_flag
V3 V1 V2 64.989(19) . . ?
O5 V1 V2 87.93(8) . . ?
O5 V1 V3 33.15(8) . . ?
O5 V1 O7 86.87(10) . 2_675 ?
O5 V1 O10 157.75(11) . 2_675 ?
O5 V1 O15 80.38(8) . . ?
O6 V1 V2 137.49(10) . . ?
O6 V1 V3 136.00(10) . . ?
O6 V1 O5 102.89(13) . . ?
O6 V1 O7 97.86(12) . 2_675 ?
O6 V1 O10 97.91(13) . 2_675 ?
O6 V1 O12 103.69(13) . . ?
O6 V1 O15 173.98(10) . . ?
O7 V1 V2 123.97(7) 2_675 . ?
O7 V1 V3 81.98(7) 2_675 . ?
O7 V1 O15 77.16(7) 2_675 . ?
O10 V1 V2 81.94(7) 2_675 . ?
O10 V1 V3 125.36(7) 2_675 . ?
O10 V1 O7 82.54(10) 2_675 2_675 ?
O10 V1 O15 78.22(7) 2_675 . ?
O12 V1 V2 34.06(8) . . ?
O12 V1 V3 85.78(8) . . ?
O12 V1 O5 92.87(12) . . ?
O12 V1 O7 157.93(11) . 2_675 ?
O12 V1 O10 89.76(11) . 2_675 ?
O12 V1 O15 81.04(8) . . ?
O15 V1 V2 47.014(15) . . ?
O15 V1 V3 47.276(17) . . ?
V3 V2 V1 65.137(19) 2_675 . ?
O7 V2 V1 124.72(7) . . ?
O7 V2 V3 81.77(7) . 2_675 ?
O7 V2 O8 82.62(10) . . ?
O7 V2 O15 78.09(7) . . ?
O8 V2 V1 81.02(7) . . ?
O8 V2 V3 123.54(7) . 2_675 ?
O8 V2 O15 77.14(7) . . ?
O11 V2 V1 85.64(8) . . ?
O11 V2 V3 34.64(8) . 2_675 ?
O11 V2 O7 91.02(11) . . ?
O11 V2 O8 158.18(11) . . ?
O11 V2 O12 92.29(12) . . ?
O11 V2 O15 81.13(8) . . ?
O12 V2 V1 32.80(8) . . ?
O12 V2 V3 87.91(8) . 2_675 ?
O12 V2 O7 156.66(11) . . ?
O12 V2 O8 85.81(11) . . ?
O12 V2 O15 79.61(8) . . ?
O13 V2 V1 135.11(10) . . ?
O13 V2 V3 137.28(10) . 2_675 ?
O13 V2 O7 99.42(12) . . ?
O13 V2 O8 98.73(12) . . ?
O13 V2 O11 102.91(13) . . ?
O13 V2 O12 102.34(13) . . ?
O13 V2 O15 175.36(10) . . ?
O15 V2 V1 46.839(16) . . ?
O15 V2 V3 46.588(15) . 2_675 ?
V1 V3 V2 65.46(2) . 2_675 ?
O5 V3 V1 34.63(8) . . ?
O5 V3 V2 86.47(8) . 2_675 ?
O5 V3 O8 91.35(11) . . ?
O5 V3 O10 159.84(11) . . ?
O5 V3 O11 93.73(12) . 2_675 ?
O5 V3 O15 82.40(8) . . ?
O8 V3 V1 83.04(7) . . ?
O8 V3 V2 125.67(7) . 2_675 ?
O8 V3 O10 82.77(10) . . ?
O8 V3 O15 78.59(7) . . ?
O10 V3 V1 125.24(7) . . ?
O10 V3 V2 81.48(7) . 2_675 ?
O10 V3 O15 77.55(7) . . ?
O11 V3 V1 88.68(8) 2_675 . ?
O11 V3 V2 33.05(8) 2_675 2_675 ?
O11 V3 O8 157.37(11) 2_675 . ?
O11 V3 O10 84.94(11) 2_675 . ?
O11 V3 O15 80.25(8) 2_675 . ?
O14 V3 V1 138.16(10) . . ?
O14 V3 V2 135.26(10) . 2_675 ?
O14 V3 O5 103.78(13) . . ?
O14 V3 O8 97.91(13) . . ?
O14 V3 O10 96.13(12) . . ?
O14 V3 O11 102.25(13) . 2_675 ?
O14 V3 O15 173.06(10) . . ?
O15 V3 V1 47.813(16) . . ?
O15 V3 V2 47.290(17) . 2_675 ?
V3 O5 V1 112.23(13) . . ?
V1 O6 Na1 165.40(16) . . ?
V2 O7 V1 110.35(11) . 2_675 ?
C26 O7 V1 118.6(2) . 2_675 ?
C26 O7 V2 118.8(2) . . ?
V3 O8 V2 109.86(11) . . ?
C19 O8 V2 118.3(2) . . ?
C19 O8 V3 119.3(2) . . ?
V1 O10 V3 108.80(11) 2_675 . ?
C16 O10 V1 118.3(2) . 2_675 ?
C16 O10 V3 118.2(2) . . ?
V2 O11 V3 112.30(12) . 2_675 ?
V1 O12 V2 113.14(13) . . ?
V2 O13 Na1 137.38(15) . 1_545 ?
V1 O15 V1 180.0 . 2_675 ?
V1 O15 V2 93.85(2) 2_675 . ?
V1 O15 V2 86.15(2) 2_675 2_675 ?
V1 O15 V2 93.85(2) . 2_675 ?
V1 O15 V2 86.15(2) . . ?
V2 O15 V2 180.0 . 2_675 ?
V3 O15 V1 84.91(2) . . ?
V3 O15 V1 95.09(2) . 2_675 ?
V3 O15 V1 84.91(2) 2_675 2_675 ?
V3 O15 V1 95.09(2) 2_675 . ?
V3 O15 V2 86.12(2) 2_675 . ?
V3 O15 V2 93.88(2) . . ?
V3 O15 V2 93.88(2) 2_675 2_675 ?
V3 O15 V2 86.12(2) . 2_675 ?
V3 O15 V3 180.0 2_675 . ?
O10 C16 C2 112.6(3) . . ?
O8 C19 C2 111.9(3) . . ?
O7 C26 C2 111.7(3) . . ?
C16 C2 C5 108.5(3) . . ?
C19 C2 C16 110.5(3) . . ?
C19 C2 C26 110.7(3) . . ?
C19 C2 C5 108.5(3) . . ?
C26 C2 C16 109.7(3) . . ?
C26 C2 C5 108.9(3) . . ?
O6 Na1 O13 79.76(10) . 1_565 ?
O6 Na1 Na1 145.93(12) . 2_684 ?
O6 Na1 O2 161.68(15) . . ?
O6 Na1 O0AA 86.42(12) . 2_674 ?
O13 Na1 Na1 80.55(9) 1_565 2_684 ?
O2 Na1 O6 104.27(12) 2_684 . ?
O2 Na1 O13 77.97(10) 2_684 1_565 ?
O2 Na1 O13 88.01(11) . 1_565 ?
O2 Na1 Na1 44.17(9) 2_684 2_684 ?
O2 Na1 Na1 42.07(9) . 2_684 ?
O2 Na1 O2 86.23(13) 2_684 . ?
O2 Na1 O3 149.57(14) 2_684 . ?
O2 Na1 O0AA 110.87(12) . 2_674 ?
O2 Na1 O0AA 76.64(13) 2_684 2_674 ?
O3 Na1 O6 97.29(12) . . ?
O3 Na1 O13 127.57(14) . 1_565 ?
O3 Na1 Na1 116.74(11) . 2_684 ?
O3 Na1 O2 79.35(13) . . ?
O3 Na1 O0AA 83.64(13) . 2_674 ?
O0AA Na1 O13 147.00(12) 2_674 1_565 ?
O0AA Na1 Na1 95.37(12) 2_674 2_684 ?
Na1 O2 Na1 93.77(13) 2_684 . ?

loop_
_geom_bond_atom_site_label_1
_geom_bond_atom_site_label_2
_geom_bond_distance
_geom_bond_site_symmetry_2
_geom_bond_publ_flag
V1 V2 3.0764(9) . ?
V1 V3 3.0235(9) . ?
V1 O5 1.856(3) . ?
V1 O6 1.600(3) . ?
V1 O7 2.032(2) 2_675 ?
V1 O10 2.004(3) 2_675 ?
V1 O12 1.812(2) . ?
V1 O15 2.2492(6) . ?
V2 V3 3.0627(9) 2_675 ?
V2 O7 1.977(2) . ?
V2 O8 2.023(2) . ?
V2 O11 1.806(3) . ?
V2 O12 1.874(2) . ?
V2 O13 1.601(2) . ?
V2 O15 2.2556(6) . ?
V3 V2 3.0627(9) 2_675 ?
V3 O5 1.786(2) . ?
V3 O8 1.981(2) . ?
V3 O10 2.060(2) . ?
V3 O11 1.882(3) 2_675 ?
V3 O14 1.608(3) . ?
V3 O15 2.2300(6) . ?
O6 Na1 2.383(3) . ?
O7 V1 2.032(2) 2_675 ?
O7 C26 1.439(4) . ?
O8 C19 1.437(4) . ?
O10 V1 2.004(3) 2_675 ?
O10 C16 1.445(4) . ?
O11 V3 1.882(3) 2_675 ?
O13 Na1 2.787(3) 1_545 ?
O15 V1 2.2492(6) 2_675 ?
O15 V2 2.2556(6) 2_675 ?
O15 V3 2.2299(6) 2_675 ?
C16 C2 1.532(5) . ?
C19 C2 1.526(5) . ?
C26 C2 1.527(5) . ?
C2 C5 1.539(5) . ?
Na1 O13 2.787(3) 1_565 ?
Na1 Na1 3.486(3) 2_684 ?
Na1 O2 2.340(4) 2_684 ?
Na1 O2 2.434(4) . ?
Na1 O3 2.375(4) . ?
Na1 O0AA 2.610(5) 2_674 ?
O2 Na1 2.340(4) 2_684 ?
O0AA Na1 2.610(5) 2_674 ?
